data_4337764
loop_
_publ_author_name
'Kammoun, Omar'
'Bataille, Thierry'
'Lucas, Anita'
'Dorcet, Vincent'
'Marlart, Isabelle'
'Rekik, Walid'
'Na\?\"ili, Houcine'
'Mhiri, Tahar'

_publ_section_title
;
 A Supramolecular Double Sulfate Salt with a Lamellar Type: Crystal
 Structure and Thermal Behavior.
;
_journal_issue 5
_journal_name_full 'Inorganic chemistry'
_journal_page_first 2619
_journal_page_last 2627
_journal_paper_doi 10.1021/ic402974k
_journal_volume 53
_journal_year 2014
_chemical_compound_source 'synthesis as described'
_chemical_formula_moiety 'C16 H36 N2 Ni1 O14 S2'
_chemical_formula_sum 'C16 H36 N2 Ni O14 S2'
_chemical_formula_weight 603.3
_chemical_name_systematic
;
 ?
;
_space_group_IT_number 14
_symmetry_cell_setting monoclinic
_symmetry_Int_Tables_number 14
_symmetry_space_group_name_Hall '-P 2yn'
_symmetry_space_group_name_H-M 'P 1 21/n 1'
_atom_sites_solution_hydrogens geom
_atom_sites_solution_primary direct
_atom_sites_solution_secondary difmap
_audit_conform_dict_location ftp://ftp.iucr.org/pub/cif_core.dic
_audit_conform_dict_name cif_core.dic
_audit_conform_dict_version 2.3
_audit_creation_date 2013-09-18T15:48:26-00:00
_audit_creation_method 'WinGX routine CIF_UPDATE'
_cell_angle_alpha 90
_cell_angle_beta 108.4390(10)
_cell_angle_gamma 90
_cell_formula_units_Z 2
_cell_length_a 6.15820(10)
_cell_length_b 32.4154(6)
_cell_length_c 6.99090(10)
_cell_measurement_reflns_used 5201
_cell_measurement_temperature 293(2)
_cell_measurement_theta_max 27.47
_cell_measurement_theta_min 2.51
_cell_measurement_wavelength 0.71073
_cell_volume 1323.88(4)
_computing_cell_refinement 'Bruker APEX2 (Bruker, 2006)'
_computing_data_collection 'Bruker APEX2 (Bruker, 2006)'
_computing_data_reduction 'Bruker APEX2 (Bruker, 2006)'
_computing_molecular_graphics 'Ortep-3 for Windows (Farrugia, 1997)'
_computing_publication_material
;
           WinGX publication routines (Farrugia, 2012),
           CRYSCAL (T. Roisnel, local program)
;
_computing_structure_refinement 'SHELXL-97 (Sheldrick, 1997)'
_computing_structure_solution 'SIR97 (Altomare et al., 1999)'
_diffrn_ambient_temperature 293(2)
_diffrn_detector 'CCD plate'
_diffrn_measured_fraction_theta_full 0.999
_diffrn_measured_fraction_theta_max 0.999
_diffrn_measurement_device_type 'APEXII, Bruker-AXS'
_diffrn_measurement_method 'CCD rotation images, thin slices'
_diffrn_radiation_monochromator graphite
_diffrn_radiation_probe x-ray
_diffrn_radiation_type MoK\a
_diffrn_radiation_wavelength 0.71073
_diffrn_reflns_av_R_equivalents 0.0321
_diffrn_reflns_av_unetI/netI 0.0285
_diffrn_reflns_limit_h_max 7
_diffrn_reflns_limit_h_min -7
_diffrn_reflns_limit_k_max 41
_diffrn_reflns_limit_k_min -42
_diffrn_reflns_limit_l_max 9
_diffrn_reflns_limit_l_min -6
_diffrn_reflns_number 11639
_diffrn_reflns_theta_full 27.48
_diffrn_reflns_theta_max 27.48
_diffrn_reflns_theta_min 1.26
_exptl_absorpt_coefficient_mu 0.957
_exptl_absorpt_correction_T_max 0.953
_exptl_absorpt_correction_T_min 0.833
_exptl_absorpt_correction_type multi-scan
_exptl_absorpt_process_details
;
  [Sheldrick, G.M. (2002). SADABS Bruker AXS Inc., Madison, Wisconsin, USA]
;
_exptl_crystal_colour green
_exptl_crystal_density_diffrn 1.513
_exptl_crystal_density_method 'not measured'
_exptl_crystal_description prism
_exptl_crystal_F_000 636
_exptl_crystal_size_max 0.18
_exptl_crystal_size_mid 0.06
_exptl_crystal_size_min 0.05
_refine_diff_density_max 0.576
_refine_diff_density_min -0.543
_refine_diff_density_rms 0.174
_refine_ls_extinction_method none
_refine_ls_goodness_of_fit_ref 1.176
_refine_ls_hydrogen_treatment mixed
_refine_ls_matrix_type full
_refine_ls_number_parameters 188
_refine_ls_number_reflns 3008
_refine_ls_number_restraints 6
_refine_ls_restrained_S_all 1.185
_refine_ls_R_factor_all 0.0354
_refine_ls_R_factor_gt 0.0289
_refine_ls_shift/su_max 0
_refine_ls_shift/su_mean 0
_refine_ls_structure_factor_coef Fsqd
_refine_ls_weighting_details 'calc w=1/[\s^2^(Fo^2^)+(0.0509P)^2^+0.5032P] where P=(Fo^2^+2Fc^2^)/3'
_refine_ls_weighting_scheme calc
_refine_ls_wR_factor_gt 0.0821
_refine_ls_wR_factor_ref 0.0972
_reflns_number_gt 2725
_reflns_number_total 3008
_reflns_threshold_expression >2sigma(I)
_cod_data_source_file ic402974k_si_002.cif
_cod_data_source_block Nickel
_cod_original_sg_symbol_H-M 'P 21/n'
_cod_database_code 4337764

loop_
_symmetry_equiv_pos_as_xyz
'x, y, z'
'-x+1/2, y+1/2, -z+1/2'
'-x, -y, -z'
'x-1/2, -y-1/2, z-1/2'

loop_
_atom_site_label
_atom_site_type_symbol
_atom_site_fract_x
_atom_site_fract_y
_atom_site_fract_z
_atom_site_U_iso_or_equiv
_atom_site_adp_type
_atom_site_occupancy
_atom_site_symmetry_multiplicity
_atom_site_calc_flag
_atom_site_refinement_flags
Ni Ni 0.5 0 0 0.01070(12) Uani 1 2 d S
S S 0.25998(8) 0.054522(14) 0.27746(7) 0.01228(13) Uani 1 1 d .
O4 O 0.3811(2) 0.04961(4) 0.1253(2) 0.0164(3) Uani 1 1 d .
O3 O 0.2023(2) 0.01279(4) 0.3372(2) 0.0162(3) Uani 1 1 d .
O1 O 0.0484(2) 0.07813(4) 0.1863(2) 0.0203(3) Uani 1 1 d .
OW2 O 0.7596(2) -0.01077(5) 0.2606(2) 0.0162(3) Uani 1 1 d D
O2 O 0.4095(2) 0.07576(5) 0.4548(2) 0.0185(3) Uani 1 1 d .
OW1 O -0.1520(3) 0.10022(6) 0.4945(3) 0.0320(4) Uani 1 1 d D
OW3 O 0.6851(2) 0.04327(4) -0.0969(2) 0.0147(3) Uani 1 1 d D
N N 0.2690(3) 0.10284(5) 0.7857(2) 0.0169(3) Uani 1 1 d .
H1N H 0.3141 0.086 0.8915 0.025 Uiso 1 1 calc R
H2N H 0.3387 0.0959 0.6966 0.025 Uiso 1 1 calc R
H3N H 0.1181 0.1008 0.7286 0.025 Uiso 1 1 calc R
C3 C 0.2555(4) 0.17488(6) 0.6727(3) 0.0271(5) Uani 1 1 d .
C8 C 0.3716(5) 0.17659(7) 0.5317(4) 0.0373(6) Uani 1 1 d .
HC8 H 0.5009 0.1604 0.5484 0.045 Uiso 1 1 calc R
C4 C 0.0623(5) 0.19909(8) 0.6441(4) 0.0380(6) Uani 1 1 d .
HC4 H -0.0172 0.198 0.737 0.046 Uiso 1 1 calc R
C2 C 0.3298(4) 0.14653(7) 0.8539(3) 0.0262(5) Uani 1 1 d .
C1 C 0.5823(5) 0.14870(8) 0.9714(4) 0.0439(7) Uani 1 1 d .
H2C1 H 0.6159 0.13 1.0836 0.066 Uiso 1 1 calc R
H1C1 H 0.6211 0.1763 1.0199 0.066 Uiso 1 1 calc R
H3C1 H 0.6701 0.1411 0.8851 0.066 Uiso 1 1 calc R
C6 C 0.1020(7) 0.22652(9) 0.3393(5) 0.0575(9) Uani 1 1 d .
HC6 H 0.0503 0.2438 0.2278 0.069 Uiso 1 1 calc R
C5 C -0.0134(5) 0.22488(9) 0.4778(5) 0.0524(9) Uani 1 1 d .
HC5 H -0.1428 0.2411 0.4602 0.063 Uiso 1 1 calc R
C7 C 0.2940(7) 0.20266(8) 0.3648(4) 0.0510(8) Uani 1 1 d .
HC7 H 0.3722 0.2039 0.2709 0.061 Uiso 1 1 calc R
HC2 H 0.259(5) 0.1538(8) 0.972(4) 0.031(7) Uiso 1 1 d .
H21 H -0.289(4) 0.0886(9) 0.476(4) 0.046(9) Uiso 1 1 d D
H12 H 0.900(3) 0.0001(7) 0.281(5) 0.031(8) Uiso 1 1 d D
H23 H 0.816(4) 0.0550(9) -0.011(4) 0.049(9) Uiso 1 1 d D
H11 H -0.111(6) 0.0942(11) 0.380(4) 0.062(11) Uiso 1 1 d D
H13 H 0.727(5) 0.0310(9) -0.193(4) 0.042(8) Uiso 1 1 d D
H22 H 0.748(5) -0.0101(9) 0.384(3) 0.042(8) Uiso 1 1 d D

loop_
_atom_site_aniso_label
_atom_site_aniso_U_11
_atom_site_aniso_U_22
_atom_site_aniso_U_33
_atom_site_aniso_U_23
_atom_site_aniso_U_13
_atom_site_aniso_U_12
Ni 0.01040(18) 0.01367(19) 0.00813(19) -0.00017(11) 0.00309(13) -0.00115(12)
S 0.0113(2) 0.0166(2) 0.0091(2) -0.00153(16) 0.00345(17) -0.00089(16)
O4 0.0226(7) 0.0165(7) 0.0145(7) 0.0005(5) 0.0121(6) 0.0006(5)
O3 0.0176(7) 0.0188(7) 0.0145(7) 0.0001(6) 0.0083(6) -0.0025(6)
O1 0.0147(7) 0.0223(7) 0.0211(7) -0.0037(6) 0.0019(6) 0.0038(6)
OW2 0.0131(7) 0.0257(7) 0.0090(6) 0.0014(6) 0.0024(5) -0.0031(6)
O2 0.0160(7) 0.0269(8) 0.0124(7) -0.0053(6) 0.0040(6) -0.0054(6)
OW1 0.0177(8) 0.0523(11) 0.0259(9) -0.0110(8) 0.0069(7) -0.0079(7)
OW3 0.0150(7) 0.0176(7) 0.0126(7) -0.0008(5) 0.0058(5) -0.0032(5)
N 0.0192(8) 0.0168(8) 0.0147(8) 0.0005(6) 0.0053(7) 0.0006(6)
C3 0.0359(13) 0.0145(10) 0.0227(11) -0.0003(8) -0.0025(9) -0.0031(9)
C8 0.0553(17) 0.0207(11) 0.0322(13) -0.0022(10) 0.0083(12) -0.0002(11)
C4 0.0369(14) 0.0278(13) 0.0413(15) 0.0008(11) 0.0011(12) -0.0008(10)
C2 0.0345(13) 0.0184(10) 0.0202(11) -0.0016(8) 0.0010(9) -0.0001(9)
C1 0.0434(16) 0.0305(13) 0.0396(15) 0.0018(11) -0.0128(12) -0.0077(12)
C6 0.093(3) 0.0254(14) 0.0355(16) 0.0106(12) -0.0066(17) 0.0024(15)
C5 0.055(2) 0.0290(15) 0.0527(19) 0.0057(12) -0.0131(16) 0.0071(12)
C7 0.091(3) 0.0293(14) 0.0313(15) 0.0011(11) 0.0170(16) -0.0065(15)

loop_
_atom_type_symbol
_atom_type_description
_atom_type_scat_dispersion_real
_atom_type_scat_dispersion_imag
_atom_type_scat_source
C C 0.0033 0.0016 'International Tables Vol C Tables 4.2.6.8 and 6.1.1.4'
H H 0 0 'International Tables Vol C Tables 4.2.6.8 and 6.1.1.4'
N N 0.0061 0.0033 'International Tables Vol C Tables 4.2.6.8 and 6.1.1.4'
O O 0.0106 0.006 'International Tables Vol C Tables 4.2.6.8 and 6.1.1.4'
S S 0.1246 0.1234 'International Tables Vol C Tables 4.2.6.8 and 6.1.1.4'
Ni Ni 0.3393 1.1124 'International Tables Vol C Tables 4.2.6.8 and 6.1.1.4'

loop_
_geom_angle_atom_site_label_1
_geom_angle_atom_site_label_2
_geom_angle_atom_site_label_3
_geom_angle
_geom_angle_site_symmetry_1
_geom_angle_site_symmetry_3
OW2 Ni OW2 180.00(10) 3_655 .
OW2 Ni OW3 92.95(6) 3_655 3_655
OW2 Ni OW3 87.05(6) . 3_655
OW2 Ni OW3 87.05(6) 3_655 .
OW2 Ni OW3 92.95(6) . .
OW3 Ni OW3 180.00(6) 3_655 .
OW2 Ni O4 87.86(6) 3_655 .
OW2 Ni O4 92.14(6) . .
OW3 Ni O4 94.78(6) 3_655 .
OW3 Ni O4 85.22(6) . .
OW2 Ni O4 92.14(6) 3_655 3_655
OW2 Ni O4 87.86(6) . 3_655
OW3 Ni O4 85.22(6) 3_655 3_655
OW3 Ni O4 94.78(6) . 3_655
O4 Ni O4 180.00(5) . 3_655
O2 S O2 0.00(13) 1 .
O2 S O1 110.88(8) 1 1
O2 S O1 110.88(8) . 1
O2 S O1 110.88(8) 1 .
O2 S O1 110.88(8) . .
O1 S O1 0.00(12) 1 .
O2 S O4 109.46(8) 1 .
O2 S O4 109.46(8) . .
O1 S O4 108.74(8) 1 .
O1 S O4 108.74(8) . .
O2 S O3 109.36(8) 1 .
O2 S O3 109.36(8) . .
O1 S O3 109.65(8) 1 .
O1 S O3 109.65(8) . .
O4 S O3 108.71(8) . .
S O4 Ni 135.16(8) . .
O1 O1 S 0(10) 1 .
Ni OW2 H12 121.1(19) . .
Ni OW2 H22 126(2) . .
H12 OW2 H22 102(3) . .
O2 O2 S 0(10) 1 .
OW1 OW1 H21 0(10) 1 .
OW1 OW1 H11 0(10) 1 .
H21 OW1 H11 107(3) . .
Ni OW3 H23 122(2) . .
Ni OW3 H13 105.6(19) . .
H23 OW3 H13 106(3) . .
C2 N H1N 109.5 . .
C2 N H2N 109.5 . .
H1N N H2N 109.5 . .
C2 N H3N 109.5 . .
H1N N H3N 109.5 . .
H2N N H3N 109.5 . .
C4 C3 C8 119.0(2) . .
C4 C3 C2 118.9(2) . .
C8 C3 C2 122.1(2) . .
C3 C8 C7 120.0(3) . .
C3 C8 HC8 120 . .
C7 C8 HC8 120 . .
C3 C4 C5 120.5(3) . .
C3 C4 HC4 119.7 . .
C5 C4 HC4 119.7 . .
N C2 C1 109.02(19) . .
N C2 C3 109.13(17) . .
C1 C2 C3 114.4(2) . .
N C2 HC2 109.2(14) . .
C1 C2 HC2 99.8(14) . .
C3 C2 HC2 114.8(14) . .
C2 C1 H2C1 109.5 . .
C2 C1 H1C1 109.5 . .
H2C1 C1 H1C1 109.5 . .
C2 C1 H3C1 109.5 . .
H2C1 C1 H3C1 109.5 . .
H1C1 C1 H3C1 109.5 . .
C5 C6 C7 120.1(3) . .
C5 C6 HC6 119.9 . .
C7 C6 HC6 119.9 . .
C6 C5 C4 120.2(3) . .
C6 C5 HC5 119.9 . .
C4 C5 HC5 119.9 . .
C6 C7 C8 120.1(3) . .
C6 C7 HC7 120 . .
C8 C7 HC7 120 . .

loop_
_geom_bond_atom_site_label_1
_geom_bond_atom_site_label_2
_geom_bond_distance
_geom_bond_site_symmetry_2
Ni OW2 2.0384(14) 3_655
Ni OW2 2.0384(14) .
Ni OW3 2.0529(13) 3_655
Ni OW3 2.0529(13) .
Ni O4 2.0723(13) .
Ni O4 2.0723(13) 3_655
S O2 1.4620(14) 1
S O2 1.4620(14) .
S O1 1.4714(14) 1
S O1 1.4714(14) .
S O4 1.4884(14) .
S O3 1.4916(14) .
OW2 H12 0.899(17) .
OW2 H22 0.889(17) .
OW1 H21 0.893(18) .
OW1 H11 0.932(18) .
OW3 H23 0.922(18) .
OW3 H13 0.887(17) .
N C2 1.503(3) .
N H1N 0.89 .
N H2N 0.89 .
N H3N 0.89 .
C3 C4 1.386(4) .
C3 C8 1.390(4) .
C3 C2 1.514(3) .
C8 C7 1.396(4) .
C8 HC8 0.93 .
C4 C5 1.387(4) .
C4 HC4 0.93 .
C2 C1 1.513(4) .
C2 HC2 1.07(3) .
C1 H2C1 0.96 .
C1 H1C1 0.96 .
C1 H3C1 0.96 .
C6 C5 1.371(5) .
C6 C7 1.377(5) .
C6 HC6 0.93 .
C5 HC5 0.93 .
C7 HC7 0.93 .

loop_
_geom_hbond_atom_site_label_D
_geom_hbond_atom_site_label_H
_geom_hbond_atom_site_label_A
_geom_hbond_distance_DH
_geom_hbond_distance_HA
_geom_hbond_distance_DA
_geom_hbond_angle_DHA
_geom_hbond_site_symmetry_A
OW2 H12 O3 0.899(17) 1.826(19) 2.716(2) 170(2) 1_655
OW2 H22 O3 0.889(17) 1.875(19) 2.7471(19) 166(3) 3_656
OW3 H13 O3 0.887(17) 1.87(2) 2.710(2) 157(3) 3_655
OW3 H23 O1 0.922(18) 1.806(18) 2.720(2) 171(3) 1_655
OW1 H21 O2 0.893(18) 1.864(19) 2.743(2) 167(3) 1_455
OW1 H11 O1 0.932(18) 1.98(2) 2.891(2) 166(3) 1
N H3N OW1 0.89 1.93 2.745(2) 151.4 1
N H1N O4 0.89 1.95 2.838(2) 174.1 1_556
N H2N O2 0.89 1.98 2.852(2) 164.5 1
